data_7132813
loop_
_publ_author_name
'Campbell, Aaron D. G.'
'Roper, Natalie J.'
'Waddell, Paul G.'
'Wills, Corinne'
'Dixon, Casey M.'
'Denton, Ross M.'
'Ermanis, Kristaps'
'Armstrong, Roly J.'

_publ_section_title
;
 Synthesis, structure and stereodynamics of atropisomeric
 <i>N</i>-chloroamides.
;
_journal_issue 28
_journal_name_full 'Chemical communications (Cambridge, England)'
_journal_page_first 3818
_journal_page_last 3821
_journal_paper_doi 10.1039/d4cc00268g
_journal_volume 60
_journal_year 2024
_chemical_formula_moiety 'C14 H18 Cl N O'
_chemical_formula_sum 'C14 H18 Cl N O'
_chemical_formula_weight 251.74
_space_group_crystal_system monoclinic
_space_group_IT_number 15
_space_group_name_Hall '-I 2ya'
_space_group_name_H-M_alt 'I 1 2/a 1'
_atom_sites_solution_hydrogens geom
_atom_sites_solution_primary dual
_audit_creation_date 2023-01-09
_audit_creation_method
;
Olex2 1.3
(compiled 2020.12.01 svn.r5f60950 for OlexSys, GUI svn.r6408)
;
_audit_update_record
;
2023-11-13 deposited with the CCDC.	2024-03-08 downloaded from the CCDC.
;
_cell_angle_alpha 90
_cell_angle_beta 108.817(2)
_cell_angle_gamma 90
_cell_formula_units_Z 8
_cell_length_a 18.5653(4)
_cell_length_b 6.36990(10)
_cell_length_c 23.6434(5)
_cell_measurement_reflns_used 6863
_cell_measurement_temperature 150.0(2)
_cell_measurement_theta_max 77.1680
_cell_measurement_theta_min 3.9400
_cell_volume 2646.61(10)
_computing_cell_refinement 'CrysAlisPro 1.171.42.73a (Rigaku OD, 2022)'
_computing_data_collection 'CrysAlisPro 1.171.42.73a (Rigaku OD, 2022)'
_computing_data_reduction 'CrysAlisPro 1.171.42.73a (Rigaku OD, 2022)'
_computing_molecular_graphics 'Olex2 1.3 (Dolomanov et al., 2009)'
_computing_publication_material 'Olex2 1.3 (Dolomanov et al., 2009)'
_computing_structure_refinement 'XL  (Sheldrick, 2008)'
_computing_structure_solution 'SHELXT 2014/5 (Sheldrick, 2014)'
_diffrn_ambient_environment N~2~
_diffrn_ambient_temperature 150.0(2)
_diffrn_detector 'Hybrid Pixel Array Detector'
_diffrn_detector_area_resol_mean 10.0000
_diffrn_detector_type 'HyPix-Arc 100'
_diffrn_measured_fraction_theta_full 1.000
_diffrn_measured_fraction_theta_max 0.943
_diffrn_measurement_details
;
List of Runs (angles in degrees, time in seconds):

  # Type    Start    End  Width  t~exp~   \w     \q     \k     \f   Frames
#--------------------------------------------------------------------------
  1  \w    -40.00 -15.00   0.50    0.15    --  -92.01  45.00 120.00   50
  2  \w    -45.00 -19.00   0.50    0.15    --  -92.01  45.00  90.00   52
  3  \w    -65.00 -17.00   0.50    0.15    --  -92.01  61.00  30.00   96
  4  \w    -41.00 -14.00   0.50    0.15    --  -92.01  37.00 -58.00   54
  5  \w    -70.00 -17.00   0.50    0.15    --  -92.01  61.00-120.00  106
  6  \w    -31.00  -6.00   0.50    0.15    --  -49.76  37.00 -58.00   50
  7  \w    -25.00  13.00   0.50    0.15    --  -49.76  19.00 -90.00   76
  8  \w    -24.00  28.00   0.50    0.15    --  -49.76  19.00 -60.00  104
  9  \w    -23.00   5.00   0.50    0.15    --   48.76 -37.00 146.00   56
 10  \w     17.00  42.00   0.50    0.15    --   50.00  89.00 141.14   50
 11  \w     75.00 121.00   0.50    0.15    --   48.76 125.00-180.00   92
 12  \w    110.00 135.00   0.50    0.15    --  108.00  37.00 -58.00   50
 13  \w     72.00 150.00   0.50    0.15    --   96.11  77.00   0.00  156
 14  \w     79.00 155.00   0.50    0.15    --   96.11  77.00  30.00  152
 15  \w     87.00 165.00   0.50    0.15    --   96.11  77.00  90.00  156
 16  \w     71.00 110.00   0.50    0.15    --   96.11  77.00  60.00   78
 17  \w     50.00  85.00   0.50    0.15    --   48.76  37.00 -58.00   70
 18  \w     88.00 119.00   0.50    0.15    --   48.76  37.00 -58.00   62
 19  \w    120.00 145.00   0.50    0.15    --   96.11  37.00 -58.00   50
 20  \w     47.00  73.00   0.50    0.15    --  108.00 -77.00-180.00   52
 21  \w     34.00  70.00   0.50    0.15    --  108.00 -61.00 -90.00   72
 22  \w     46.00  71.00   0.50    0.15    --  108.00 -61.00   0.00   50
 23  \w     47.00  80.00   0.50    0.15    --  108.00 -77.00  60.00   66
 24  \w     40.00  89.00   0.50    0.15    --  108.00 -77.00 120.00   98
 25  \w    -81.00 -52.00   0.50    0.15    --  -49.76 -37.00 146.00   58
 26  \w    -90.00 -23.00   0.50    0.15    --  -49.76 -77.00  60.00  134
 27  \w    -45.00 -19.00   0.50    0.15    --  -92.01 125.00-150.00   52
 28  \w   -108.00 -54.00   0.50    0.15    --  -92.01 125.00-150.00  108
 29  \w    -91.00 -66.00   0.50    0.15    --  -92.01 -77.00  90.00   50
 30  \w    -89.00 -64.00   0.50    0.15    --  -86.00 -66.00  45.02   50
 31  \w    -99.00 -73.00   0.50    0.15    --  -92.01 -77.00  30.00   52
 32  \w    -86.00 -60.00   0.50    0.15    --  -82.00 -66.00  27.60   52
 33  \w   -156.00 -68.00   0.50    0.15    --  -92.01 -77.00   0.00  176
 34  \w   -148.00-123.00   0.50    0.15    --  -92.01 -77.00  30.00   50
 35  \w   -151.00 -60.00   0.50    0.15    --  -78.00 -61.00   0.81  182
 36  \w   -146.00 -75.00   0.50    0.15    --  -92.01 -45.00  60.00  142
 37  \w   -114.00 -75.00   0.50    0.15    --  -92.01 -37.00 146.00   78
;
_diffrn_measurement_device 'four-circle diffractometer'
_diffrn_measurement_device_type 'XtaLAB Synergy, Single source at home/near, HyPix-Arc 100'
_diffrn_measurement_method '\w scans'
_diffrn_orient_matrix_type 'CrysAlisPro convention (1999,Acta A55,543-557)'
_diffrn_orient_matrix_UB_11 0.0404899000
_diffrn_orient_matrix_UB_12 0.0826326000
_diffrn_orient_matrix_UB_13 -0.0430851000
_diffrn_orient_matrix_UB_21 -0.0767443000
_diffrn_orient_matrix_UB_22 0.0783422000
_diffrn_orient_matrix_UB_23 -0.0427992000
_diffrn_orient_matrix_UB_31 0.0125212000
_diffrn_orient_matrix_UB_32 0.2134054000
_diffrn_orient_matrix_UB_33 0.0323809000
_diffrn_radiation_monochromator graphite
_diffrn_radiation_probe x-ray
_diffrn_radiation_type 'Cu K\a'
_diffrn_radiation_wavelength 1.54184
_diffrn_reflns_av_R_equivalents 0.0384
_diffrn_reflns_av_unetI/netI 0.0270
_diffrn_reflns_Laue_measured_fraction_full 1.000
_diffrn_reflns_Laue_measured_fraction_max 0.943
_diffrn_reflns_limit_h_max 22
_diffrn_reflns_limit_h_min -22
_diffrn_reflns_limit_k_max 7
_diffrn_reflns_limit_k_min -7
_diffrn_reflns_limit_l_max 29
_diffrn_reflns_limit_l_min -28
_diffrn_reflns_number 14323
_diffrn_reflns_point_group_measured_fraction_full 1.000
_diffrn_reflns_point_group_measured_fraction_max 0.943
_diffrn_reflns_theta_full 67.684
_diffrn_reflns_theta_max 77.563
_diffrn_reflns_theta_min 3.950
_diffrn_source 'fine-focus sealed X-ray tube'
_diffrn_source_type 'Enhance (Cu) X-ray Source'
_exptl_absorpt_coefficient_mu 2.414
_exptl_absorpt_correction_T_max 0.931
_exptl_absorpt_correction_T_min 0.671
_exptl_absorpt_correction_type analytical
_exptl_absorpt_process_details
;
CrysAlisPro 1.171.42.73a (Rigaku Oxford Diffraction, 2022)
Analytical numeric absorption correction using a multifaceted crystal
model based on expressions derived by R.C. Clark & J.S. Reid.
(Clark, R. C. & Reid, J. S. (1995). Acta Cryst. A51, 887-897)
Empirical absorption correction using spherical harmonics,
implemented in SCALE3 ABSPACK scaling algorithm.
;
_exptl_crystal_colour colourless
_exptl_crystal_colour_primary colourless
_exptl_crystal_density_diffrn 1.264
_exptl_crystal_description plate
_exptl_crystal_F_000 1072
_exptl_crystal_size_max 0.27
_exptl_crystal_size_mid 0.1
_exptl_crystal_size_min 0.03
_refine_diff_density_max 1.651
_refine_diff_density_min -0.776
_refine_diff_density_rms 0.068
_refine_ls_extinction_method none
_refine_ls_goodness_of_fit_ref 1.051
_refine_ls_hydrogen_treatment constr
_refine_ls_matrix_type full
_refine_ls_number_parameters 157
_refine_ls_number_reflns 2651
_refine_ls_number_restraints 0
_refine_ls_restrained_S_all 1.051
_refine_ls_R_factor_all 0.0668
_refine_ls_R_factor_gt 0.0607
_refine_ls_shift/su_max 0.000
_refine_ls_shift/su_mean 0.000
_refine_ls_structure_factor_coef Fsqd
_refine_ls_weighting_details 'w=1/[\s^2^(Fo^2^)+(0.0702P)^2^+7.3674P] where P=(Fo^2^+2Fc^2^)/3'
_refine_ls_weighting_scheme calc
_refine_ls_wR_factor_gt 0.1564
_refine_ls_wR_factor_ref 0.1619
_reflns_Friedel_coverage 0.000
_reflns_number_gt 2344
_reflns_number_total 2651
_reflns_threshold_expression 'I > 2\s(I)'
_cod_data_source_file d4cc00268g3.cif
_cod_data_source_block rja230003_fa
_cod_depositor_comments 'Adding full bibliography for 7132810--7132818.cif.'
_cod_original_cell_volume 2646.61(9)
_cod_database_code 7132813
_shelx_shelxl_version_number 2018/3
_chemical_oxdiff_formula 'C14 H18 Cl1 N1 O1'
_shelx_space_group_comment
;
The symmetry employed for this shelxl refinement is uniquely defined
by the following loop, which should always be used as a source of
symmetry information in preference to the above space-group names.
They are only intended as comments.
;
_shelx_estimated_absorpt_t_max 0.931
_shelx_estimated_absorpt_t_min 0.562
_reflns_odcompleteness_completeness 100.00
_reflns_odcompleteness_iscentric 1
_reflns_odcompleteness_theta 66.97
_olex2_refinement_description
;
1. Fixed Uiso
 At 1.2 times of:
  All C(H) groups, All C(H,H) groups
 At 1.5 times of:
  All C(H,H,H) groups
2.a Ternary CH refined with riding coordinates:
 C2(H2)
2.b Secondary CH2 refined with riding coordinates:
 C3(H3A,H3B), C4(H4A,H4B)
2.c Aromatic/amide H refined with riding coordinates:
 C7(H7), C8(H8), C9(H9), C10(H10)
2.d Idealised Me refined as rotating group:
 C12(H12A,H12B,H12C), C13(H13A,H13B,H13C), C14(H14A,H14B,H14C)
;
_olex2_submission_special_instructions 'No special instructions were received'
_oxdiff_exptl_absorpt_empirical_details
;
Empirical correction (ABSPACK) includes:
- Absorption correction using spherical harmonics
- Frame scaling
;
_oxdiff_exptl_absorpt_empirical_full_max 1.459
_oxdiff_exptl_absorpt_empirical_full_min 0.519

loop_
_space_group_symop_operation_xyz
'x, y, z'
'-x+1/2, y, -z'
'x+1/2, y+1/2, z+1/2'
'-x+1, y+1/2, -z+1/2'
'-x, -y, -z'
'x-1/2, -y, z'
'-x+1/2, -y+1/2, -z+1/2'
'x, -y+1/2, z+1/2'

loop_
_atom_site_label
_atom_site_type_symbol
_atom_site_fract_x
_atom_site_fract_y
_atom_site_fract_z
_atom_site_U_iso_or_equiv
_atom_site_adp_type
_atom_site_occupancy
_atom_site_site_symmetry_order
_atom_site_calc_flag
_atom_site_refinement_flags_posn
_atom_site_refinement_flags_adp
_atom_site_refinement_flags_occupancy
_atom_site_disorder_assembly
_atom_site_disorder_group
Cl1 Cl 0.45200(4) 0.28841(11) 0.32537(4) 0.0526(3) Uani 1 1 d . . . . .
O1 O 0.59911(12) 0.4488(3) 0.37760(12) 0.0556(6) Uani 1 1 d . . . . .
N1 N 0.47459(12) 0.5346(3) 0.35726(11) 0.0380(5) Uani 1 1 d . . . . .
C1 C 0.55173(15) 0.5826(4) 0.37450(13) 0.0389(6) Uani 1 1 d . . . . .
C2 C 0.57040(15) 0.8058(4) 0.38956(12) 0.0360(6) Uani 1 1 d . . . . .
H2 H 0.529542 0.897046 0.395413 0.043 Uiso 1 1 calc R U . . .
C3 C 0.65152(16) 0.8541(5) 0.42637(13) 0.0433(7) Uani 1 1 d . . . . .
H3A H 0.660352 0.972133 0.455058 0.052 Uiso 1 1 calc R U . . .
H3B H 0.686939 0.734418 0.439799 0.052 Uiso 1 1 calc R U . . .
C4 C 0.62547(15) 0.9055(5) 0.36211(13) 0.0409(6) Uani 1 1 d . . . . .
H4A H 0.644528 0.817584 0.335443 0.049 Uiso 1 1 calc R U . . .
H4B H 0.617931 1.055382 0.350707 0.049 Uiso 1 1 calc R U . . .
C5 C 0.41471(15) 0.6850(4) 0.33158(11) 0.0334(6) Uani 1 1 d . . . . .
C6 C 0.36264(14) 0.7423(4) 0.36046(11) 0.0305(5) Uani 1 1 d . . . . .
C7 C 0.30617(16) 0.8848(4) 0.32940(13) 0.0411(6) Uani 1 1 d . . . . .
H7 H 0.269843 0.928754 0.347503 0.049 Uiso 1 1 calc R U . . .
C8 C 0.3006(2) 0.9647(5) 0.27386(14) 0.0541(8) Uani 1 1 d . . . . .
H8 H 0.260802 1.059536 0.254537 0.065 Uiso 1 1 calc R U . . .
C9 C 0.3523(2) 0.9075(5) 0.24670(14) 0.0589(10) Uani 1 1 d . . . . .
H9 H 0.348849 0.962645 0.208596 0.071 Uiso 1 1 calc R U . . .
C10 C 0.4096(2) 0.7683(5) 0.27528(13) 0.0502(8) Uani 1 1 d . . . . .
H10 H 0.445951 0.728473 0.256730 0.060 Uiso 1 1 calc R U . . .
C11 C 0.36500(13) 0.6621(4) 0.42235(11) 0.0308(5) Uani 1 1 d . . . . .
C12 C 0.29688(16) 0.7430(6) 0.43942(14) 0.0486(7) Uani 1 1 d . . . . .
H12A H 0.296823 0.896884 0.439166 0.073 Uiso 1 1 calc R U . . .
H12B H 0.300781 0.692601 0.479459 0.073 Uiso 1 1 calc R U . . .
H12C H 0.249542 0.691265 0.410527 0.073 Uiso 1 1 calc R U . . .
C13 C 0.36184(18) 0.4217(5) 0.42425(13) 0.0432(7) Uani 1 1 d . . . . .
H13A H 0.317147 0.371641 0.392136 0.065 Uiso 1 1 calc R U . . .
H13B H 0.358339 0.376844 0.462919 0.065 Uiso 1 1 calc R U . . .
H13C H 0.408023 0.363130 0.418898 0.065 Uiso 1 1 calc R U . . .
C14 C 0.43698(15) 0.7441(5) 0.47004(12) 0.0387(6) Uani 1 1 d . . . . .
H14A H 0.482024 0.681750 0.463692 0.058 Uiso 1 1 calc R U . . .
H14B H 0.435589 0.705557 0.509803 0.058 Uiso 1 1 calc R U . . .
H14C H 0.439274 0.897230 0.467065 0.058 Uiso 1 1 calc R U . . .

loop_
_atom_site_aniso_label
_atom_site_aniso_U_11
_atom_site_aniso_U_22
_atom_site_aniso_U_33
_atom_site_aniso_U_23
_atom_site_aniso_U_13
_atom_site_aniso_U_12
Cl1 0.0578(5) 0.0325(4) 0.0851(6) -0.0261(3) 0.0473(4) -0.0185(3)
O1 0.0460(11) 0.0368(11) 0.0981(18) -0.0158(11) 0.0431(12) -0.0041(9)
N1 0.0402(12) 0.0277(11) 0.0576(14) -0.0164(10) 0.0319(11) -0.0120(9)
C1 0.0401(14) 0.0333(14) 0.0566(16) -0.0110(12) 0.0343(13) -0.0073(11)
C2 0.0351(13) 0.0337(14) 0.0477(15) -0.0121(11) 0.0249(12) -0.0096(10)
C3 0.0416(14) 0.0455(16) 0.0461(15) -0.0092(13) 0.0187(12) -0.0125(13)
C4 0.0433(14) 0.0389(15) 0.0491(16) -0.0077(12) 0.0271(13) -0.0146(12)
C5 0.0398(13) 0.0297(13) 0.0359(13) -0.0099(10) 0.0192(11) -0.0151(10)
C6 0.0321(12) 0.0264(12) 0.0348(13) -0.0075(10) 0.0132(10) -0.0091(9)
C7 0.0401(14) 0.0303(13) 0.0473(16) -0.0044(11) 0.0065(12) -0.0053(11)
C8 0.064(2) 0.0356(16) 0.0496(17) 0.0060(13) -0.0008(15) -0.0167(14)
C9 0.080(2) 0.0505(19) 0.0362(16) 0.0056(14) 0.0043(16) -0.0335(18)
C10 0.067(2) 0.0527(18) 0.0400(15) -0.0171(13) 0.0299(15) -0.0353(16)
C11 0.0276(11) 0.0360(13) 0.0335(12) -0.0047(10) 0.0163(10) -0.0022(10)
C12 0.0346(14) 0.068(2) 0.0500(16) -0.0122(15) 0.0231(12) 0.0013(14)
C13 0.0519(16) 0.0397(15) 0.0464(16) 0.0038(12) 0.0275(13) -0.0081(13)
C14 0.0348(13) 0.0497(16) 0.0336(13) -0.0044(12) 0.0137(11) -0.0038(12)

loop_
_atom_type_symbol
_atom_type_description
_atom_type_scat_dispersion_real
_atom_type_scat_dispersion_imag
_atom_type_scat_source
C C 0.0181 0.0091 'International Tables Vol C Tables 4.2.6.8 and 6.1.1.4'
H H 0.0000 0.0000 'International Tables Vol C Tables 4.2.6.8 and 6.1.1.4'
Cl Cl 0.3639 0.7018 'International Tables Vol C Tables 4.2.6.8 and 6.1.1.4'
N N 0.0311 0.0180 'International Tables Vol C Tables 4.2.6.8 and 6.1.1.4'
O O 0.0492 0.0322 'International Tables Vol C Tables 4.2.6.8 and 6.1.1.4'

loop_
_exptl_crystal_face_index_h
_exptl_crystal_face_index_k
_exptl_crystal_face_index_l
_exptl_crystal_face_perp_dist
0 0 -1 0.0339
0 0 1 0.0529
0 1 1 0.1354
0 -1 -1 0.1014
-1 0 0 0.0206
1 0 0 0.0106

loop_
_geom_angle_atom_site_label_1
_geom_angle_atom_site_label_2
_geom_angle_atom_site_label_3
_geom_angle
_geom_angle_site_symmetry_1
_geom_angle_site_symmetry_3
_geom_angle_publ_flag
C1 N1 Cl1 114.12(17) . . ?
C1 N1 C5 123.9(2) . . ?
C5 N1 Cl1 111.84(17) . . ?
O1 C1 N1 121.5(2) . . ?
O1 C1 C2 123.6(2) . . ?
N1 C1 C2 114.9(2) . . ?
C1 C2 H2 117.5 . . ?
C1 C2 C3 116.6(3) . . ?
C1 C2 C4 115.9(2) . . ?
C3 C2 H2 117.5 . . ?
C3 C2 C4 58.39(18) . . ?
C4 C2 H2 117.5 . . ?
C2 C3 H3A 117.7 . . ?
C2 C3 H3B 117.7 . . ?
H3A C3 H3B 114.8 . . ?
C4 C3 C2 61.06(18) . . ?
C4 C3 H3A 117.7 . . ?
C4 C3 H3B 117.7 . . ?
C2 C4 H4A 117.7 . . ?
C2 C4 H4B 117.7 . . ?
C3 C4 C2 60.55(18) . . ?
C3 C4 H4A 117.7 . . ?
C3 C4 H4B 117.7 . . ?
H4A C4 H4B 114.8 . . ?
C6 C5 N1 121.8(2) . . ?
C6 C5 C10 121.1(3) . . ?
C10 C5 N1 117.1(2) . . ?
C5 C6 C7 115.5(2) . . ?
C5 C6 C11 124.4(2) . . ?
C7 C6 C11 120.0(2) . . ?
C6 C7 H7 118.3 . . ?
C8 C7 C6 123.4(3) . . ?
C8 C7 H7 118.3 . . ?
C7 C8 H8 120.0 . . ?
C9 C8 C7 120.1(3) . . ?
C9 C8 H8 120.0 . . ?
C8 C9 H9 120.4 . . ?
C8 C9 C10 119.2(3) . . ?
C10 C9 H9 120.4 . . ?
C5 C10 H10 119.7 . . ?
C9 C10 C5 120.7(3) . . ?
C9 C10 H10 119.7 . . ?
C12 C11 C6 111.5(2) . . ?
C12 C11 C14 106.8(2) . . ?
C13 C11 C6 111.7(2) . . ?
C13 C11 C12 106.6(2) . . ?
C13 C11 C14 110.5(2) . . ?
C14 C11 C6 109.7(2) . . ?
C11 C12 H12A 109.5 . . ?
C11 C12 H12B 109.5 . . ?
C11 C12 H12C 109.5 . . ?
H12A C12 H12B 109.5 . . ?
H12A C12 H12C 109.5 . . ?
H12B C12 H12C 109.5 . . ?
C11 C13 H13A 109.5 . . ?
C11 C13 H13B 109.5 . . ?
C11 C13 H13C 109.5 . . ?
H13A C13 H13B 109.5 . . ?
H13A C13 H13C 109.5 . . ?
H13B C13 H13C 109.5 . . ?
C11 C14 H14A 109.5 . . ?
C11 C14 H14B 109.5 . . ?
C11 C14 H14C 109.5 . . ?
H14A C14 H14B 109.5 . . ?
H14A C14 H14C 109.5 . . ?
H14B C14 H14C 109.5 . . ?

loop_
_geom_bond_atom_site_label_1
_geom_bond_atom_site_label_2
_geom_bond_distance
_geom_bond_site_symmetry_2
_geom_bond_publ_flag
Cl1 N1 1.732(2) . ?
O1 C1 1.210(3) . ?
N1 C1 1.391(3) . ?
N1 C5 1.445(4) . ?
C1 C2 1.480(4) . ?
C2 H2 1.0000 . ?
C2 C3 1.508(4) . ?
C2 C4 1.516(3) . ?
C3 H3A 0.9900 . ?
C3 H3B 0.9900 . ?
C3 C4 1.475(4) . ?
C4 H4A 0.9900 . ?
C4 H4B 0.9900 . ?
C5 C6 1.400(4) . ?
C5 C10 1.408(4) . ?
C6 C7 1.402(4) . ?
C6 C11 1.537(3) . ?
C7 H7 0.9500 . ?
C7 C8 1.381(4) . ?
C8 H8 0.9500 . ?
C8 C9 1.364(6) . ?
C9 H9 0.9500 . ?
C9 C10 1.383(5) . ?
C10 H10 0.9500 . ?
C11 C12 1.535(3) . ?
C11 C13 1.534(4) . ?
C11 C14 1.535(3) . ?
C12 H12A 0.9800 . ?
C12 H12B 0.9800 . ?
C12 H12C 0.9800 . ?
C13 H13A 0.9800 . ?
C13 H13B 0.9800 . ?
C13 H13C 0.9800 . ?
C14 H14A 0.9800 . ?
C14 H14B 0.9800 . ?
C14 H14C 0.9800 . ?

loop_
_geom_torsion_atom_site_label_1
_geom_torsion_atom_site_label_2
_geom_torsion_atom_site_label_3
_geom_torsion_atom_site_label_4
_geom_torsion
_geom_torsion_site_symmetry_1
_geom_torsion_site_symmetry_2
_geom_torsion_site_symmetry_3
_geom_torsion_site_symmetry_4
_geom_torsion_publ_flag
Cl1 N1 C1 O1 -13.8(4) . . . . ?
Cl1 N1 C1 C2 167.4(2) . . . . ?
Cl1 N1 C5 C6 100.5(2) . . . . ?
Cl1 N1 C5 C10 -77.9(2) . . . . ?
O1 C1 C2 C3 -17.6(4) . . . . ?
O1 C1 C2 C4 48.3(4) . . . . ?
N1 C1 C2 C3 161.2(2) . . . . ?
N1 C1 C2 C4 -132.9(3) . . . . ?
N1 C5 C6 C7 -178.1(2) . . . . ?
N1 C5 C6 C11 2.8(4) . . . . ?
N1 C5 C10 C9 177.7(2) . . . . ?
C1 N1 C5 C6 -116.4(3) . . . . ?
C1 N1 C5 C10 65.1(3) . . . . ?
C1 C2 C3 C4 105.4(3) . . . . ?
C1 C2 C4 C3 -106.6(3) . . . . ?
C5 N1 C1 O1 -156.1(3) . . . . ?
C5 N1 C1 C2 25.1(4) . . . . ?
C5 C6 C7 C8 0.4(4) . . . . ?
C5 C6 C11 C12 -176.2(2) . . . . ?
C5 C6 C11 C13 -57.1(3) . . . . ?
C5 C6 C11 C14 65.8(3) . . . . ?
C6 C5 C10 C9 -0.8(4) . . . . ?
C6 C7 C8 C9 -0.8(4) . . . . ?
C7 C6 C11 C12 4.7(3) . . . . ?
C7 C6 C11 C13 123.8(3) . . . . ?
C7 C6 C11 C14 -113.3(3) . . . . ?
C7 C8 C9 C10 0.4(4) . . . . ?
C8 C9 C10 C5 0.4(4) . . . . ?
C10 C5 C6 C7 0.3(3) . . . . ?
C10 C5 C6 C11 -178.8(2) . . . . ?
C11 C6 C7 C8 179.6(2) . . . . ?

loop_
_exptl_oxdiff_crystal_face_indexfrac_h
_exptl_oxdiff_crystal_face_indexfrac_k
_exptl_oxdiff_crystal_face_indexfrac_l
_exptl_oxdiff_crystal_face_x
_exptl_oxdiff_crystal_face_y
_exptl_oxdiff_crystal_face_z
-0.0000 0.0000 -1.0000 0.0431 0.0428 -0.0324
0.0000 -0.0000 1.0000 -0.0431 -0.0428 0.0324
-0.0000 1.0000 1.0000 0.0395 0.0355 0.2458
0.0000 -1.0000 -1.0000 -0.0395 -0.0355 -0.2458
-1.0000 0.0000 0.0000 -0.0405 0.0767 -0.0125
1.0000 -0.0000 -0.0000 0.0405 -0.0767 0.0125
